data_4061200
_journal_name_full Organometallics
_journal_paper_doi 10.1021/om0496885
_journal_year 2004
_chemical_formula_sum 'C80 H68 B F15 Zr'
_chemical_formula_weight 1416.37
_space_group_IT_number 33
_symmetry_cell_setting orthorhombic
_symmetry_space_group_name_Hall 'P 2c -2n'
_symmetry_space_group_name_H-M 'P n a 21'
_cell_angle_alpha 90.00
_cell_angle_beta 90.00
_cell_angle_gamma 90.00
_cell_formula_units_Z 4
_cell_length_a 26.031(5)
_cell_length_b 21.308(4)
_cell_length_c 14.864(3)
_cell_measurement_temperature 200(2)
_cell_volume 8245(3)
_diffrn_ambient_temperature 200(2)
_exptl_crystal_density_diffrn 1.141
_cod_database_code 4061200

loop_
_symmetry_equiv_pos_as_xyz
'x, y, z'
'-x, -y, z+1/2'
'x+1/2, -y+1/2, z'
'-x+1/2, y+1/2, z+1/2'

loop_
_atom_site_label
_atom_site_type_symbol
_atom_site_fract_x
_atom_site_fract_y
_atom_site_fract_z
_atom_site_U_iso_or_equiv
_atom_site_adp_type
_atom_site_occupancy
_atom_site_symmetry_multiplicity
_atom_site_calc_flag
_atom_site_refinement_flags
_atom_site_disorder_assembly
_atom_site_disorder_group
C1 C 0.2886(3) 0.7313(3) 0.6846(5) 0.0420(18) Uani 1 1 d . . .
C2 C 0.2432(3) 0.7201(3) 0.6542(5) 0.0404(19) Uani 1 1 d . . .
C3 C 0.1963(3) 0.6973(3) 0.6598(5) 0.0417(18) Uani 1 1 d . . .
C4 C 0.1486(3) 0.6851(3) 0.6301(5) 0.0375(16) Uani 1 1 d . . .
C5 C 0.1129(3) 0.6480(3) 0.6887(5) 0.0426(17) Uani 1 1 d . . .
C6 C 0.1266(3) 0.6295(4) 0.7739(5) 0.057(2) Uani 1 1 d . . .
H6 H 0.1594 0.6418 0.7957 0.068 Uiso 1 1 calc R . .
C7 C 0.0966(4) 0.5950(4) 0.8285(6) 0.080(3) Uani 1 1 d . . .
H7 H 0.1076 0.5841 0.8874 0.096 Uiso 1 1 calc R . .
C8 C 0.0483(4) 0.5755(4) 0.7959(8) 0.081(3) Uani 1 1 d . . .
H8 H 0.0270 0.5489 0.8312 0.097 Uiso 1 1 calc R . .
C9 C 0.0327(3) 0.5950(4) 0.7141(7) 0.066(2) Uani 1 1 d . . .
H9 H -0.0006 0.5843 0.6929 0.079 Uiso 1 1 calc R . .
C10 C 0.0643(3) 0.6297(3) 0.6624(6) 0.056(2) Uani 1 1 d . . .
H10 H 0.0525 0.6423 0.6047 0.067 Uiso 1 1 calc R . .
C11 C 0.3337(3) 0.7567(3) 0.6401(6) 0.051(2) Uani 1 1 d . . .
C12 C 0.3753(3) 0.7767(4) 0.6879(6) 0.066(2) Uani 1 1 d . . .
H12 H 0.3753 0.7748 0.7518 0.079 Uiso 1 1 calc R . .
C13 C 0.4194(4) 0.8006(5) 0.6404(10) 0.092(3) Uani 1 1 d . . .
H13 H 0.4476 0.8166 0.6739 0.111 Uiso 1 1 calc R . .
C14 C 0.4217(4) 0.8010(5) 0.5512(9) 0.085(3) Uani 1 1 d . . .
H14 H 0.4518 0.8145 0.5206 0.102 Uiso 1 1 calc R . .
C15 C 0.3785(4) 0.7810(5) 0.5040(7) 0.088(3) Uani 1 1 d . . .
H15 H 0.3788 0.7820 0.4401 0.106 Uiso 1 1 calc R . .
C16 C 0.3360(3) 0.7600(4) 0.5474(6) 0.060(2) Uani 1 1 d . . .
H16 H 0.3070 0.7472 0.5131 0.072 Uiso 1 1 calc R . .
C17 C 0.0815(3) 0.7469(3) 0.5116(5) 0.0455(17) Uani 1 1 d . . .
C18 C 0.0563(3) 0.7800(4) 0.5814(6) 0.056(2) Uani 1 1 d . . .
C19 C 0.0147(3) 0.8191(4) 0.5680(6) 0.065(2) Uani 1 1 d . . .
C20 C -0.0035(3) 0.8291(4) 0.4829(8) 0.074(3) Uani 1 1 d . . .
C21 C 0.0212(4) 0.8012(4) 0.4141(7) 0.075(3) Uani 1 1 d . . .
C22 C 0.0623(3) 0.7608(4) 0.4293(6) 0.058(2) Uani 1 1 d . . .
C23 C 0.1296(3) 0.6338(3) 0.4730(5) 0.0494(18) Uani 1 1 d . . .
C24 C 0.0854(3) 0.6041(4) 0.4407(5) 0.057(2) Uani 1 1 d . . .
C25 C 0.0832(4) 0.5453(4) 0.4041(7) 0.077(3) Uani 1 1 d . . .
C26 C 0.1286(4) 0.5123(4) 0.3961(7) 0.077(3) Uani 1 1 d . . .
C27 C 0.1724(3) 0.5365(4) 0.4281(6) 0.064(2) Uani 1 1 d . . .
C28 C 0.1712(3) 0.5959(3) 0.4654(5) 0.0482(18) Uani 1 1 d . . .
C29 C 0.1777(3) 0.7483(3) 0.4762(5) 0.0436(17) Uani 1 1 d . . .
C30 C 0.2030(3) 0.7394(3) 0.3949(5) 0.0497(19) Uani 1 1 d . . .
C31 C 0.2365(3) 0.7821(4) 0.3578(6) 0.053(2) Uani 1 1 d . . .
C32 C 0.2490(3) 0.8351(4) 0.4037(6) 0.064(2) Uani 1 1 d . . .
C33 C 0.2264(3) 0.8469(3) 0.4835(6) 0.057(2) Uani 1 1 d . . .
C34 C 0.1913(3) 0.8056(3) 0.5177(5) 0.0436(17) Uani 1 1 d . . .
C35 C 0.2505(3) 0.7965(4) 0.8533(6) 0.056(2) Uani 1 1 d . . .
C36 C 0.2002(3) 0.7727(3) 0.8615(5) 0.052(2) Uani 1 1 d . . .
C37 C 0.2002(4) 0.7296(4) 0.9332(6) 0.061(2) Uani 1 1 d . . .
C38 C 0.2505(4) 0.7258(5) 0.9676(6) 0.064(3) Uani 1 1 d . . .
C39 C 0.2821(3) 0.7663(4) 0.9180(6) 0.062(2) Uani 1 1 d . . .
C40 C 0.2653(4) 0.8529(4) 0.7957(8) 0.075(3) Uani 1 1 d . . .
H40A H 0.3023 0.8607 0.8013 0.113 Uiso 1 1 calc R . .
H40B H 0.2463 0.8900 0.8161 0.113 Uiso 1 1 calc R . .
H40C H 0.2568 0.8443 0.7326 0.113 Uiso 1 1 calc R . .
C41 C 0.1538(3) 0.7970(4) 0.8144(7) 0.067(2) Uani 1 1 d . . .
H41A H 0.1238 0.7719 0.8316 0.101 Uiso 1 1 calc R . .
H41B H 0.1589 0.7942 0.7492 0.101 Uiso 1 1 calc R . .
H41C H 0.1481 0.8409 0.8314 0.101 Uiso 1 1 calc R . .
C42 C 0.1536(4) 0.7009(5) 0.9754(7) 0.088(3) Uani 1 1 d . . .
H42A H 0.1234 0.7096 0.9379 0.132 Uiso 1 1 calc R . .
H42B H 0.1485 0.7188 1.0354 0.132 Uiso 1 1 calc R . .
H42C H 0.1584 0.6554 0.9803 0.132 Uiso 1 1 calc R . .
C43 C 0.2631(5) 0.6971(6) 1.0582(6) 0.105(4) Uani 1 1 d . . .
H43A H 0.2349 0.6695 1.0771 0.157 Uiso 1 1 calc R . .
H43B H 0.2677 0.7305 1.1028 0.157 Uiso 1 1 calc R . .
H43C H 0.2949 0.6726 1.0535 0.157 Uiso 1 1 calc R . .
C44 C 0.3364(4) 0.7838(5) 0.9393(7) 0.092(3) Uani 1 1 d . . .
H44A H 0.3488 0.8142 0.8948 0.138 Uiso 1 1 calc R . .
H44B H 0.3580 0.7462 0.9375 0.138 Uiso 1 1 calc R . .
H44C H 0.3379 0.8025 0.9994 0.138 Uiso 1 1 calc R . .
C45 C 0.3032(4) 0.5939(4) 0.7287(6) 0.062(2) Uani 1 1 d . . .
C46 C 0.2589(4) 0.5670(4) 0.7680(7) 0.059(3) Uani 1 1 d . . .
C47 C 0.2652(4) 0.5728(4) 0.8638(6) 0.062(2) Uani 1 1 d . . .
C48 C 0.3108(4) 0.6016(4) 0.8817(6) 0.062(2) Uani 1 1 d . . .
C49 C 0.3347(3) 0.6166(3) 0.7989(7) 0.065(2) Uani 1 1 d . . .
C50 C 0.3161(4) 0.5896(5) 0.6309(6) 0.074(3) Uani 1 1 d . . .
H50A H 0.2866 0.5723 0.5980 0.111 Uiso 1 1 calc R . .
H50B H 0.3459 0.5620 0.6228 0.111 Uiso 1 1 calc R . .
H50C H 0.3241 0.6315 0.6077 0.111 Uiso 1 1 calc R . .
C51 C 0.2194(4) 0.5307(4) 0.7160(7) 0.080(3) Uani 1 1 d . . .
H51A H 0.1927 0.5157 0.7571 0.120 Uiso 1 1 calc R . .
H51B H 0.2359 0.4948 0.6866 0.120 Uiso 1 1 calc R . .
H51C H 0.2039 0.5579 0.6703 0.120 Uiso 1 1 calc R . .
C52 C 0.2291(5) 0.5436(5) 0.9315(8) 0.096(3) Uani 1 1 d . . .
H52A H 0.1988 0.5271 0.9002 0.143 Uiso 1 1 calc R . .
H52B H 0.2184 0.5754 0.9752 0.143 Uiso 1 1 calc R . .
H52C H 0.2466 0.5093 0.9629 0.143 Uiso 1 1 calc R . .
C53 C 0.3409(4) 0.6031(5) 0.9719(6) 0.085(3) Uani 1 1 d . . .
H53A H 0.3727 0.6270 0.9640 0.127 Uiso 1 1 calc R . .
H53B H 0.3491 0.5601 0.9904 0.127 Uiso 1 1 calc R . .
H53C H 0.3197 0.6231 1.0183 0.127 Uiso 1 1 calc R . .
C54 C 0.3900(3) 0.6406(5) 0.7865(8) 0.091(3) Uani 1 1 d . . .
H54A H 0.3965 0.6483 0.7225 0.136 Uiso 1 1 calc R . .
H54B H 0.4142 0.6090 0.8089 0.136 Uiso 1 1 calc R . .
H54C H 0.3945 0.6797 0.8203 0.136 Uiso 1 1 calc R . .
C62 C -0.1592(5) 0.9126(5) 0.2952(8) 0.058(4) Uiso 0.50 1 d PG . .
C63 C -0.1157(4) 0.9503(6) 0.2885(9) 0.093(6) Uiso 0.50 1 d PG . .
H63 H -0.0850 0.9387 0.3187 0.111 Uiso 0.50 1 calc PR . .
C64 C -0.1173(5) 1.0050(6) 0.2375(10) 0.142(10) Uiso 0.50 1 d PG . .
H64 H -0.0876 1.0307 0.2329 0.171 Uiso 0.50 1 calc PR . .
C65 C -0.1622(5) 1.0220(5) 0.1933(8) 0.068(5) Uiso 0.50 1 d PG . .
H65 H -0.1632 1.0593 0.1584 0.081 Uiso 0.50 1 calc PR . .
C66 C -0.2056(4) 0.9843(6) 0.2000(9) 0.097(7) Uiso 0.50 1 d PG . .
H66 H -0.2363 0.9959 0.1698 0.116 Uiso 0.50 1 calc PR . .
C67 C -0.2041(4) 0.9296(5) 0.2510(9) 0.092(6) Uiso 0.50 1 d PG . .
H67 H -0.2338 0.9039 0.2556 0.110 Uiso 0.50 1 calc PR . .
C68 C -0.1657(11) 0.8516(12) 0.3495(18) 0.123(8) Uiso 0.50 1 d P . .
H68A H -0.2011 0.8365 0.3437 0.184 Uiso 0.50 1 calc PR . .
H68B H -0.1580 0.8597 0.4130 0.184 Uiso 0.50 1 calc PR . .
H68C H -0.1420 0.8196 0.3263 0.184 Uiso 0.50 1 calc PR . .
C75 C 0.4409(5) 0.4775(6) 0.7837(6) 0.076(5) Uiso 0.50 1 d PGD . .
C76 C 0.3894(5) 0.4603(6) 0.7793(6) 0.078(5) Uiso 0.50 1 d PG . .
H76 H 0.3725 0.4582 0.7228 0.094 Uiso 0.50 1 calc PR . .
C77 C 0.3628(4) 0.4460(6) 0.8577(8) 0.088(6) Uiso 0.50 1 d PG . .
H77 H 0.3276 0.4343 0.8548 0.106 Uiso 0.50 1 calc PR . .
C78 C 0.3875(5) 0.4490(6) 0.9405(7) 0.091(6) Uiso 0.50 1 d PG . .
H78 H 0.3693 0.4393 0.9941 0.109 Uiso 0.50 1 calc PR . .
C79 C 0.4390(5) 0.4662(7) 0.9448(6) 0.104(7) Uiso 0.50 1 d PG . .
H79 H 0.4559 0.4682 1.0014 0.125 Uiso 0.50 1 calc PR . .
C80 C 0.4657(4) 0.4804(6) 0.8664(8) 0.075(5) Uiso 0.50 1 d PG . .
H80 H 0.5008 0.4922 0.8694 0.090 Uiso 0.50 1 calc PR . .
C81 C 0.4627(9) 0.4930(11) 0.6922(10) 0.107(7) Uiso 0.50 1 d PD . .
H81A H 0.4988 0.5050 0.6984 0.160 Uiso 0.50 1 calc PR . .
H81B H 0.4433 0.5280 0.6659 0.160 Uiso 0.50 1 calc PR . .
H81C H 0.4600 0.4562 0.6529 0.160 Uiso 0.50 1 calc PR . .
C55A C 0.5300(6) 0.3011(8) 1.5260(7) 0.064(5) Uiso 0.50 1 d PG A 1
C56A C 0.5308(5) 0.2359(8) 1.5275(9) 0.060(4) Uiso 0.50 1 d PG A 1
H56A H 0.5433 0.2144 1.5790 0.072 Uiso 0.50 1 calc PR A 1
C57A C 0.5134(7) 0.2022(4) 1.4535(12) 0.092(7) Uiso 0.50 1 d PG A 1
H57A H 0.5139 0.1576 1.4545 0.110 Uiso 0.50 1 calc PR A 1
C58A C 0.4950(7) 0.2336(7) 1.3781(9) 0.077(8) Uiso 0.50 1 d PG A 1
H58A H 0.4831 0.2105 1.3276 0.092 Uiso 0.50 1 calc PR A 1
C59A C 0.4942(6) 0.2988(7) 1.3767(8) 0.061(5) Uiso 0.50 1 d PG A 1
H59A H 0.4817 0.3203 1.3252 0.073 Uiso 0.50 1 calc PR A 1
C60A C 0.5117(6) 0.3326(4) 1.4506(11) 0.064(5) Uiso 0.50 1 d PG A 1
H60A H 0.5111 0.3772 1.4496 0.077 Uiso 0.50 1 calc PR A 1
C61 C 0.5525(9) 0.3283(10) 1.6106(15) 0.093(6) Uiso 0.50 1 d P A 1
H61A H 0.5509 0.3742 1.6080 0.140 Uiso 0.50 1 calc PR A 1
H61B H 0.5884 0.3150 1.6164 0.140 Uiso 0.50 1 calc PR A 1
H61C H 0.5329 0.3134 1.6627 0.140 Uiso 0.50 1 calc PR A 1
C69A C 0.4225(5) 0.8689(7) 0.2325(9) 0.099(7) Uiso 0.50 1 d PG B 1
H69A H 0.4461 0.8514 0.2743 0.119 Uiso 0.50 1 calc PR B 1
C70A C 0.4343(4) 0.9248(6) 0.1888(10) 0.101(7) Uiso 0.50 1 d PG B 1
H70A H 0.4659 0.9454 0.2006 0.122 Uiso 0.50 1 calc PR B 1
C71A C 0.3998(5) 0.9504(5) 0.1276(9) 0.082(5) Uiso 0.50 1 d PG B 1
H71A H 0.4078 0.9886 0.0978 0.098 Uiso 0.50 1 calc PR B 1
C72A C 0.3535(5) 0.9203(6) 0.1103(9) 0.103(7) Uiso 0.50 1 d PG B 1
H72A H 0.3299 0.9378 0.0685 0.124 Uiso 0.50 1 calc PR B 1
C73A C 0.3417(5) 0.8644(6) 0.1540(10) 0.098(7) Uiso 0.50 1 d PG B 1
H73A H 0.3101 0.8438 0.1421 0.118 Uiso 0.50 1 calc PR B 1
C74A C 0.3762(6) 0.8388(5) 0.2151(9) 0.083(6) Uiso 0.50 1 d PG B 1
H74A H 0.3682 0.8006 0.2450 0.099 Uiso 0.50 1 calc PR B 1
C82A C 0.3590(6) 0.3508(6) 0.6103(9) 0.079(6) Uiso 0.50 1 d PGD C 1
C83A C 0.3067(5) 0.3612(7) 0.5979(10) 0.090(6) Uiso 0.50 1 d PG C 1
H83A H 0.2824 0.3388 0.6331 0.108 Uiso 0.50 1 calc PR C 1
C84A C 0.2901(4) 0.4043(7) 0.5341(11) 0.092(9) Uiso 0.50 1 d PG C 1
H84A H 0.2544 0.4114 0.5257 0.110 Uiso 0.50 1 calc PR C 1
C85A C 0.3257(6) 0.4371(6) 0.4827(9) 0.078(5) Uiso 0.50 1 d PG C 1
H85A H 0.3143 0.4666 0.4390 0.093 Uiso 0.50 1 calc PR C 1
C86A C 0.3780(5) 0.4268(7) 0.4950(10) 0.099(7) Uiso 0.50 1 d PG C 1
H86A H 0.4023 0.4492 0.4598 0.119 Uiso 0.50 1 calc PR C 1
C87A C 0.3946(4) 0.3836(8) 0.5588(11) 0.098(8) Uiso 0.50 1 d PG C 1
H87A H 0.4303 0.3765 0.5672 0.118 Uiso 0.50 1 calc PR C 1
C88 C 0.3821(11) 0.3104(11) 0.6812(15) 0.133(10) Uiso 0.50 1 d PD C 1
H88A H 0.4196 0.3115 0.6761 0.200 Uiso 0.50 1 calc PR C 1
H88B H 0.3700 0.2671 0.6735 0.200 Uiso 0.50 1 calc PR C 1
H88C H 0.3718 0.3259 0.7406 0.200 Uiso 0.50 1 calc PR C 1
C89A C 0.0935(7) 0.5094(8) 1.0714(11) 0.106(7) Uiso 0.50 1 d PG D 1
H89A H 0.0856 0.4745 1.0341 0.128 Uiso 0.50 1 calc PR D 1
C90A C 0.0599(6) 0.5601(10) 1.0758(12) 0.12(2) Uiso 0.50 1 d PG D 1
H90A H 0.0291 0.5598 1.0415 0.147 Uiso 0.50 1 calc PR D 1
C91A C 0.0715(7) 0.6112(8) 1.1303(13) 0.124(9) Uiso 0.50 1 d PG D 1
H91A H 0.0485 0.6458 1.1333 0.149 Uiso 0.50 1 calc PR D 1
C92A C 0.1165(7) 0.6116(7) 1.1805(11) 0.119(8) Uiso 0.50 1 d PG D 1
H92A H 0.1244 0.6465 1.2178 0.142 Uiso 0.50 1 calc PR D 1
C93A C 0.1500(6) 0.5609(9) 1.1762(12) 0.099(7) Uiso 0.50 1 d PG D 1
H93A H 0.1808 0.5612 1.2105 0.119 Uiso 0.50 1 calc PR D 1
C94A C 0.1385(7) 0.5098(7) 1.1216(13) 0.155(13) Uiso 0.50 1 d PG D 1
H94A H 0.1615 0.4752 1.1186 0.186 Uiso 0.50 1 calc PR D 1
F1 F 0.07039(17) 0.7727(2) 0.6682(3) 0.0610(11) Uani 1 1 d . . .
F2 F -0.0089(2) 0.8465(3) 0.6376(4) 0.0881(16) Uani 1 1 d . . .
F3 F -0.0438(2) 0.8652(3) 0.4694(5) 0.110(2) Uani 1 1 d . . .
F4 F 0.0051(2) 0.8108(3) 0.3262(4) 0.0980(18) Uani 1 1 d . . .
F5 F 0.08465(19) 0.7341(2) 0.3553(3) 0.0711(13) Uani 1 1 d . . .
F6 F 0.03856(18) 0.6334(2) 0.4463(4) 0.0754(14) Uani 1 1 d . . .
F7 F 0.0388(2) 0.5219(3) 0.3738(5) 0.112(2) Uani 1 1 d . . .
F8 F 0.1269(3) 0.4534(2) 0.3607(5) 0.118(2) Uani 1 1 d . . .
F9 F 0.2162(2) 0.5046(2) 0.4215(4) 0.0893(16) Uani 1 1 d . . .
F10 F 0.21785(16) 0.6187(2) 0.4918(3) 0.0590(11) Uani 1 1 d . . .
F11 F 0.19239(19) 0.6891(2) 0.3428(3) 0.0636(12) Uani 1 1 d . . .
F12 F 0.2587(2) 0.7691(3) 0.2773(3) 0.0839(17) Uani 1 1 d . . .
F13 F 0.2832(2) 0.8765(3) 0.3682(4) 0.0974(18) Uani 1 1 d . . .
F14 F 0.2370(2) 0.8996(2) 0.5288(3) 0.0735(14) Uani 1 1 d . . .
F15 F 0.16722(15) 0.82217(16) 0.5945(3) 0.0505(10) Uani 1 1 d . . .
B1 B 0.1337(3) 0.7030(4) 0.5224(6) 0.046(2) Uani 1 1 d . . .
Zr1 Zr 0.25420(2) 0.68227(3) 0.80848(7) 0.0428(2) Uani 1 1 d . . .
C55B C 0.5204(12) 0.3232(10) 1.486(2) 0.073(11) Uiso 0.25 1 d PG E 2
H55B H 0.5233 0.3648 1.5084 0.088 Uiso 0.25 1 calc PR E 2
C56B C 0.4981(12) 0.3125(12) 1.402(2) 0.086(14) Uiso 0.25 1 d PG E 2
H56B H 0.4858 0.3468 1.3677 0.103 Uiso 0.25 1 calc PR E 2
C57B C 0.4938(11) 0.2516(16) 1.3697(13) 0.041(9) Uiso 0.25 1 d PG E 2
H57B H 0.4785 0.2443 1.3126 0.049 Uiso 0.25 1 calc PR E 2
C58B C 0.5118(12) 0.2015(9) 1.421(2) 0.094(15) Uiso 0.25 1 d PG E 2
H58B H 0.5088 0.1599 1.3981 0.113 Uiso 0.25 1 calc PR E 2
C59B C 0.5341(11) 0.2122(13) 1.504(2) 0.082(12) Uiso 0.25 1 d PG E 2
H59B H 0.5463 0.1779 1.5388 0.098 Uiso 0.25 1 calc PR E 2
C60B C 0.5384(10) 0.2730(17) 1.5368(13) 0.050(7) Uiso 0.25 1 d PG E 2
H60B H 0.5536 0.2804 1.5940 0.060 Uiso 0.25 1 calc PR E 2
C69B C 0.4180(9) 0.7900(8) 0.2767(15) 0.14(2) Uiso 0.25 1 d PG F 2
H69B H 0.4234 0.7527 0.3104 0.164 Uiso 0.25 1 calc PR F 2
C70B C 0.3742(8) 0.7965(8) 0.2241(16) 0.072(10) Uiso 0.25 1 d PG F 2
H70B H 0.3497 0.7635 0.2218 0.086 Uiso 0.25 1 calc PR F 2
C71B C 0.3663(6) 0.8511(8) 0.1749(13) 0.032(6) Uiso 0.25 1 d PG F 2
H71B H 0.3364 0.8555 0.1389 0.038 Uiso 0.25 1 calc PR F 2
C72B C 0.4023(7) 0.8993(7) 0.1782(13) 0.055(8) Uiso 0.25 1 d PG F 2
H72B H 0.3969 0.9366 0.1446 0.066 Uiso 0.25 1 calc PR F 2
C73B C 0.4461(7) 0.8928(9) 0.2309(15) 0.088(12) Uiso 0.25 1 d PG F 2
H73B H 0.4707 0.9258 0.2332 0.105 Uiso 0.25 1 calc PR F 2
C74B C 0.4540(7) 0.8382(10) 0.2801(12) 0.039(6) Uiso 0.25 1 d PG F 2
H74B H 0.4839 0.8338 0.3161 0.047 Uiso 0.25 1 calc PR F 2
C82B C 0.3805(10) 0.3422(15) 0.609(2) 0.090(13) Uiso 0.25 1 d PG G 2
H82B H 0.4109 0.3205 0.6263 0.108 Uiso 0.25 1 calc PR G 2
C83B C 0.3346(12) 0.3303(13) 0.6539(18) 0.090(12) Uiso 0.25 1 d PG G 2
H83B H 0.3336 0.3005 0.7015 0.108 Uiso 0.25 1 calc PR G 2
C84B C 0.2901(10) 0.3620(14) 0.629(2) 0.087(13) Uiso 0.25 1 d PG G 2
H84B H 0.2588 0.3539 0.6596 0.104 Uiso 0.25 1 calc PR G 2
C85B C 0.2916(11) 0.4055(14) 0.559(2) 0.079(15) Uiso 0.25 1 d PG G 2
H85B H 0.2612 0.4272 0.5424 0.095 Uiso 0.25 1 calc PR G 2
C86B C 0.3375(14) 0.4174(14) 0.515(2) 0.111(15) Uiso 0.25 1 d PG G 2
H86B H 0.3385 0.4472 0.4672 0.133 Uiso 0.25 1 calc PR G 2
C87B C 0.3819(11) 0.3857(17) 0.540(2) 0.12(2) Uiso 0.25 1 d PG G 2
H87B H 0.4133 0.3938 0.5092 0.149 Uiso 0.25 1 calc PR G 2
C89B C 0.0933(11) 0.4651(11) 1.0338(17) 0.083(11) Uiso 0.25 1 d PG H 2
H89B H 0.0896 0.4285 0.9980 0.099 Uiso 0.25 1 calc PR H 2
C90B C 0.0575(10) 0.5133(14) 1.027(2) 0.118(16) Uiso 0.25 1 d PG H 2
H90B H 0.0293 0.5096 0.9874 0.141 Uiso 0.25 1 calc PR H 2
C91B C 0.0631(9) 0.5669(12) 1.080(2) 0.13(5) Uiso 0.25 1 d PG H 2
H91B H 0.0386 0.5999 1.0755 0.160 Uiso 0.25 1 calc PR H 2
C92B C 0.1044(9) 0.5724(9) 1.1384(15) 0.036(6) Uiso 0.25 1 d PG H 2
H92B H 0.1082 0.6091 1.1742 0.043 Uiso 0.25 1 calc PR H 2
C93B C 0.1402(8) 0.5242(11) 1.1447(17) 0.115(18) Uiso 0.25 1 d PG H 2
H93B H 0.1685 0.5280 1.1848 0.138 Uiso 0.25 1 calc PR H 2
C94B C 0.1347(10) 0.4706(10) 1.0924(18) 0.069(9) Uiso 0.25 1 d PG H 2
H94B H 0.1592 0.4377 1.0967 0.083 Uiso 0.25 1 calc PR H 2

loop_
_atom_site_aniso_label
_atom_site_aniso_U_11
_atom_site_aniso_U_22
_atom_site_aniso_U_33
_atom_site_aniso_U_23
_atom_site_aniso_U_13
_atom_site_aniso_U_12
C1 0.045(5) 0.041(4) 0.040(4) -0.003(3) -0.006(3) -0.007(3)
C2 0.039(6) 0.038(4) 0.044(5) 0.002(4) 0.003(3) -0.001(4)
C3 0.045(6) 0.036(4) 0.044(4) 0.002(3) 0.004(3) 0.000(3)
C4 0.032(4) 0.037(4) 0.044(4) -0.003(3) -0.007(3) -0.002(3)
C5 0.034(5) 0.038(4) 0.056(5) -0.001(3) 0.005(3) -0.006(3)
C6 0.048(5) 0.053(4) 0.069(6) 0.007(4) 0.008(4) -0.018(4)
C7 0.081(7) 0.085(6) 0.074(7) 0.023(5) 0.017(5) -0.022(5)
C8 0.069(6) 0.068(5) 0.104(8) 0.012(6) 0.031(6) -0.026(4)
C9 0.045(5) 0.059(5) 0.093(7) 0.003(5) 0.005(5) -0.011(4)
C10 0.042(5) 0.054(5) 0.073(5) 0.007(4) 0.007(4) -0.007(4)
C11 0.031(5) 0.050(4) 0.073(6) -0.003(4) 0.004(4) -0.005(3)
C12 0.053(6) 0.075(6) 0.070(5) 0.000(5) 0.000(4) -0.015(5)
C13 0.055(7) 0.087(7) 0.135(11) -0.001(7) -0.002(6) -0.015(5)
C14 0.060(7) 0.092(7) 0.103(8) 0.026(6) 0.022(6) -0.004(5)
C15 0.087(8) 0.099(8) 0.079(6) 0.013(6) 0.011(6) -0.014(6)
C16 0.038(5) 0.085(6) 0.057(5) 0.005(4) 0.008(4) -0.017(4)
C17 0.035(4) 0.047(4) 0.055(4) 0.002(4) -0.005(3) -0.004(3)
C18 0.040(5) 0.054(5) 0.073(6) 0.007(4) -0.005(4) 0.001(4)
C19 0.055(6) 0.062(5) 0.077(6) 0.005(4) 0.011(5) 0.014(4)
C20 0.047(6) 0.063(5) 0.113(8) 0.020(5) -0.006(5) 0.017(5)
C21 0.061(6) 0.076(6) 0.089(7) 0.020(5) -0.029(5) 0.006(5)
C22 0.055(5) 0.061(5) 0.059(5) 0.001(4) -0.002(4) -0.002(4)
C23 0.037(5) 0.056(4) 0.055(4) -0.007(4) -0.004(3) -0.006(4)
C24 0.041(5) 0.060(5) 0.071(5) -0.012(4) -0.004(4) -0.008(4)
C25 0.070(7) 0.050(5) 0.112(8) -0.027(5) -0.010(5) -0.014(5)
C26 0.092(8) 0.045(5) 0.095(7) -0.020(5) -0.012(6) -0.001(5)
C27 0.058(6) 0.048(5) 0.088(6) -0.013(4) -0.009(5) 0.017(4)
C28 0.036(5) 0.053(5) 0.056(4) -0.002(4) -0.007(3) -0.004(4)
C29 0.032(4) 0.056(4) 0.043(4) 0.001(3) -0.002(3) 0.000(3)
C30 0.049(5) 0.050(4) 0.049(4) -0.005(4) -0.007(4) -0.003(4)
C31 0.056(5) 0.060(5) 0.044(5) 0.005(4) 0.015(4) -0.001(4)
C32 0.065(6) 0.060(5) 0.068(6) 0.012(4) 0.023(4) -0.021(4)
C33 0.068(6) 0.037(4) 0.065(5) 0.001(4) 0.007(4) -0.008(4)
C34 0.048(5) 0.040(4) 0.043(4) -0.002(3) 0.007(3) -0.003(3)
C35 0.073(7) 0.039(4) 0.055(4) -0.010(3) -0.011(4) -0.008(4)
C36 0.060(6) 0.050(4) 0.046(4) -0.015(4) 0.005(4) 0.008(4)
C37 0.073(7) 0.064(5) 0.046(5) -0.013(4) 0.011(4) -0.001(5)
C38 0.098(9) 0.063(6) 0.031(5) 0.002(4) 0.000(4) 0.007(5)
C39 0.063(6) 0.060(5) 0.064(5) -0.016(5) -0.018(5) -0.002(5)
C40 0.088(7) 0.052(5) 0.087(7) 0.001(5) -0.005(6) -0.008(4)
C41 0.052(5) 0.069(5) 0.081(5) -0.022(5) 0.005(5) 0.018(4)
C42 0.099(9) 0.091(7) 0.074(6) -0.012(6) 0.034(6) -0.011(6)
C43 0.158(11) 0.113(9) 0.043(5) -0.007(5) -0.022(6) 0.033(8)
C44 0.089(8) 0.098(8) 0.089(7) -0.032(6) -0.032(6) -0.012(6)
C45 0.068(7) 0.063(5) 0.054(5) -0.007(4) -0.009(5) 0.017(5)
C46 0.061(6) 0.031(4) 0.086(7) -0.003(4) -0.008(4) 0.005(4)
C47 0.079(7) 0.043(5) 0.065(6) 0.015(4) 0.002(5) 0.002(5)
C48 0.063(6) 0.057(5) 0.064(6) 0.007(4) -0.014(5) 0.014(5)
C49 0.055(5) 0.051(4) 0.089(6) -0.002(5) 0.000(6) 0.015(3)
C50 0.070(7) 0.082(6) 0.070(6) -0.015(5) 0.010(5) 0.020(5)
C51 0.093(8) 0.044(5) 0.103(7) -0.022(5) -0.007(6) -0.004(5)
C52 0.132(9) 0.057(6) 0.098(7) 0.026(6) 0.013(7) 0.002(6)
C53 0.099(8) 0.081(6) 0.074(6) -0.003(5) -0.026(6) 0.027(6)
C54 0.047(6) 0.105(8) 0.120(10) -0.018(6) -0.016(5) 0.016(5)
F1 0.055(3) 0.066(3) 0.062(3) -0.005(2) 0.005(2) 0.011(2)
F2 0.065(4) 0.087(4) 0.113(4) -0.002(3) 0.018(3) 0.031(3)
F3 0.080(4) 0.096(4) 0.155(6) 0.024(4) -0.010(4) 0.045(3)
F4 0.088(4) 0.104(4) 0.102(5) 0.017(3) -0.033(3) 0.023(3)
F5 0.071(3) 0.084(3) 0.058(3) 0.001(2) -0.018(2) 0.007(3)
F6 0.046(3) 0.067(3) 0.113(4) -0.012(3) -0.017(2) -0.008(2)
F7 0.083(4) 0.078(4) 0.174(6) -0.041(4) -0.030(4) -0.033(3)
F8 0.147(6) 0.056(3) 0.152(5) -0.048(3) 0.005(4) -0.011(3)
F9 0.101(5) 0.062(3) 0.105(4) -0.016(3) 0.001(3) 0.027(3)
F10 0.046(3) 0.070(3) 0.061(3) -0.012(2) -0.005(2) 0.009(2)
F11 0.078(3) 0.061(3) 0.052(2) -0.014(2) 0.003(2) -0.011(2)
F12 0.095(4) 0.094(4) 0.063(4) -0.001(3) 0.033(3) -0.012(3)
F13 0.106(5) 0.081(3) 0.106(4) 0.007(3) 0.046(4) -0.033(3)
F14 0.090(4) 0.044(3) 0.087(3) -0.006(2) 0.018(3) -0.023(2)
F15 0.057(3) 0.041(2) 0.053(2) -0.0049(18) 0.0075(19) -0.0075(18)
B1 0.046(6) 0.038(4) 0.054(5) -0.001(4) -0.004(4) -0.004(4)
Zr1 0.0469(4) 0.0386(3) 0.0428(3) -0.0013(4) -0.0012(4) -0.0009(3)

loop_
_geom_bond_atom_site_label_1
_geom_bond_atom_site_label_2
_geom_bond_distance
_geom_bond_site_symmetry_2
_geom_bond_publ_flag
C1 C2 1.288(10) . ?
C1 C11 1.454(10) . ?
C1 Zr1 2.298(7) . ?
C2 C3 1.316(10) . ?
C2 Zr1 2.448(8) . ?
C3 C4 1.343(10) . ?
C3 Zr1 2.695(7) . ?
C4 C5 1.499(10) . ?
C4 B1 1.690(11) . ?
C5 C6 1.373(10) . ?
C5 C10 1.381(10) . ?
C6 C7 1.346(11) . ?
C7 C8 1.409(14) . ?
C8 C9 1.348(14) . ?
C9 C10 1.347(11) . ?
C11 C12 1.363(11) . ?
C11 C16 1.382(11) . ?
C12 C13 1.440(13) . ?
C13 C14 1.327(15) . ?
C14 C15 1.394(14) . ?
C15 C16 1.356(12) . ?
C17 C22 1.354(11) . ?
C17 C18 1.416(11) . ?
C17 B1 1.656(11) . ?
C18 F1 1.351(9) . ?
C18 C19 1.381(11) . ?
C19 F2 1.338(9) . ?
C19 C20 1.366(13) . ?
C20 F3 1.317(10) . ?
C20 C21 1.346(14) . ?
C21 F4 1.387(11) . ?
C21 C22 1.392(12) . ?
C22 F5 1.368(9) . ?
C23 C28 1.354(10) . ?
C23 C24 1.400(10) . ?
C23 B1 1.651(11) . ?
C24 C25 1.367(11) . ?
C24 F6 1.372(9) . ?
C25 F7 1.336(10) . ?
C25 C26 1.380(13) . ?
C26 C27 1.338(12) . ?
C26 F8 1.360(9) . ?
C27 F9 1.333(9) . ?
C27 C28 1.382(11) . ?
C28 F10 1.366(8) . ?
C29 C30 1.389(10) . ?
C29 C34 1.414(10) . ?
C29 B1 1.648(11) . ?
C30 F11 1.351(8) . ?
C30 C31 1.376(11) . ?
C31 F12 1.357(9) . ?
C31 C32 1.360(13) . ?
C32 C33 1.348(12) . ?
C32 F13 1.359(9) . ?
C33 F14 1.337(9) . ?
C33 C34 1.366(10) . ?
C34 F15 1.349(8) . ?
C35 C36 1.409(11) . ?
C35 C39 1.420(12) . ?
C35 C40 1.525(12) . ?
C35 Zr1 2.526(8) . ?
C36 C37 1.406(11) . ?
C36 C41 1.490(11) . ?
C36 Zr1 2.512(7) . ?
C37 C38 1.409(12) . ?
C37 C42 1.497(13) . ?
C37 Zr1 2.536(8) . ?
C38 C39 1.402(13) . ?
C38 C43 1.515(13) . ?
C38 Zr1 2.543(9) . ?
C39 C44 1.496(13) . ?
C39 Zr1 2.526(8) . ?
C45 C49 1.412(12) . ?
C45 C46 1.415(13) . ?
C45 C50 1.495(12) . ?
C45 Zr1 2.564(8) . ?
C46 C47 1.439(11) . ?
C46 C51 1.501(13) . ?
C46 Zr1 2.531(8) . ?
C47 C48 1.363(13) . ?
C47 C52 1.511(14) . ?
C47 Zr1 2.491(8) . ?
C48 C49 1.415(13) . ?
C48 C53 1.552(12) . ?
C48 Zr1 2.512(8) . ?
C49 C54 1.538(13) . ?
C49 Zr1 2.523(7) . ?
C62 C63 1.3900 . ?
C62 C67 1.3900 . ?
C62 C68 1.54(3) . ?
C63 C64 1.3900 . ?
C64 C65 1.3900 . ?
C65 C66 1.3900 . ?
C66 C67 1.3900 . ?
C75 C76 1.3900 . ?
C75 C80 1.3900 . ?
C75 C81 1.510(10) . ?
C76 C77 1.3900 . ?
C77 C78 1.3900 . ?
C78 C79 1.3900 . ?
C79 C80 1.3900 . ?
C55A C56A 1.3900 . ?
C55A C60A 1.3900 . ?
C55A C61 1.50(2) . ?
C56A C57A 1.3900 . ?
C57A C58A 1.3900 . ?
C58A C59A 1.3900 . ?
C59A C60A 1.3900 . ?
C69A C70A 1.3900 . ?
C69A C74A 1.3900 . ?
C70A C71A 1.3900 . ?
C71A C72A 1.3900 . ?
C72A C73A 1.3900 . ?
C73A C74A 1.3900 . ?
C82A C83A 1.3900 . ?
C82A C87A 1.3900 . ?
C82A C88 1.488(10) . ?
C83A C84A 1.3900 . ?
C84A C85A 1.3900 . ?
C85A C86A 1.3900 . ?
C86A C87A 1.3900 . ?
C89A C90A 1.3900 . ?
C89A C94A 1.3900 . ?
C90A C91A 1.3900 . ?
C91A C92A 1.3900 . ?
C92A C93A 1.3900 . ?
C93A C94A 1.3900 . ?
C55B C56B 1.3900 . ?
C55B C60B 1.3900 . ?
C56B C57B 1.3900 . ?
C57B C58B 1.3900 . ?
C58B C59B 1.3900 . ?
C59B C60B 1.3900 . ?
C69B C70B 1.3900 . ?
C69B C74B 1.3900 . ?
C70B C71B 1.3900 . ?
C71B C72B 1.3900 . ?
C72B C73B 1.3900 . ?
C73B C74B 1.3900 . ?
C82B C83B 1.3900 . ?
C82B C87B 1.3900 . ?
C83B C84B 1.3900 . ?
C84B C85B 1.3900 . ?
C85B C86B 1.3900 . ?
C86B C87B 1.3900 . ?
C89B C90B 1.3900 . ?
C89B C94B 1.3900 . ?
C90B C91B 1.3900 . ?
C91B C92B 1.3900 . ?
C92B C93B 1.3900 . ?
C93B C94B 1.3900 . ?
